data_4075194
loop_
_publ_author_name
'McGuinness, David S.'
'Brown, David B.'
'Tooze, Robert P.'
'Hess, Fiona M.'
'Dixon, John T.'
'Slawin, Alexandra M. Z.'

_publ_section_title
;
 Ethylene Trimerization with Cr&#x2212;PNP and Cr&#x2212;SNS
 Complexes:&#x00A0; Effect of Ligand Structure, Metal Oxidation State, and
 Role of Activator on Catalysis
;
_journal_issue 15
_journal_name_full Organometallics
_journal_page_first 3605
_journal_paper_doi 10.1021/om0601091
_journal_volume 25
_journal_year 2006
_chemical_formula_sum 'C16 H32 Cl4 Cr Li O4'
_chemical_formula_weight 489.16
_chemical_name_systematic
; 
 ? 
;
_space_group_IT_number 15
_symmetry_cell_setting monoclinic
_symmetry_space_group_name_Hall '-C 2yc'
_symmetry_space_group_name_H-M 'C 1 2/c 1'
_atom_sites_solution_hydrogens geom
_atom_sites_solution_primary direct
_atom_sites_solution_secondary difmap
_audit_creation_method SHELXL-97
_cell_angle_alpha 90.00
_cell_angle_beta 117.807(2)
_cell_angle_gamma 90.00
_cell_formula_units_Z 12
_cell_length_a 36.954(4)
_cell_length_b 10.2303(12)
_cell_length_c 19.885(2)
_cell_measurement_reflns_used 81
_cell_measurement_temperature 125(2)
_cell_measurement_theta_max 28
_cell_measurement_theta_min 12
_cell_volume 6649.4(13)
_computing_cell_refinement 'Bruker SMART'
_computing_data_collection 'Bruker SMART'
_computing_data_reduction 'Bruker SHELXTL'
_computing_molecular_graphics 'Bruker SHELXTL'
_computing_publication_material 'Bruker SHELXTL'
_computing_structure_refinement 'SHELXL-97 (Sheldrick, 1997)'
_computing_structure_solution 'SHELXS-97 (Sheldrick, 1990)'
_diffrn_ambient_temperature 125(2)
_diffrn_detector_area_resol_mean 0.83
_diffrn_measured_fraction_theta_full 0.990
_diffrn_measured_fraction_theta_max 0.990
_diffrn_measurement_device_type 'CCD area detector'
_diffrn_measurement_method 'phi and omega scans'
_diffrn_radiation_monochromator graphite
_diffrn_radiation_source 'fine-focus sealed tube'
_diffrn_radiation_type MoK\a
_diffrn_radiation_wavelength 0.71073
_diffrn_reflns_av_R_equivalents 0.0507
_diffrn_reflns_av_sigmaI/netI 0.0470
_diffrn_reflns_limit_h_max 44
_diffrn_reflns_limit_h_min -44
_diffrn_reflns_limit_k_max 9
_diffrn_reflns_limit_k_min -12
_diffrn_reflns_limit_l_max 23
_diffrn_reflns_limit_l_min -23
_diffrn_reflns_number 18443
_diffrn_reflns_theta_full 25.37
_diffrn_reflns_theta_max 25.37
_diffrn_reflns_theta_min 2.06
_exptl_absorpt_coefficient_mu 1.016
_exptl_absorpt_correction_T_max 1.00000
_exptl_absorpt_correction_T_min 0.666666
_exptl_absorpt_correction_type multi-scan
_exptl_crystal_colour purple
_exptl_crystal_density_diffrn 1.466
_exptl_crystal_density_method 'not measured'
_exptl_crystal_description prism
_exptl_crystal_F_000 3060
_exptl_crystal_size_max .05
_exptl_crystal_size_mid .1
_exptl_crystal_size_min .1
_refine_diff_density_max 0.371
_refine_diff_density_min -0.429
_refine_diff_density_rms 0.075
_refine_ls_extinction_method none
_refine_ls_goodness_of_fit_ref 1.024
_refine_ls_hydrogen_treatment mixed
_refine_ls_matrix_type full
_refine_ls_number_parameters 353
_refine_ls_number_reflns 6041
_refine_ls_number_restraints 0
_refine_ls_restrained_S_all 1.024
_refine_ls_R_factor_all 0.0856
_refine_ls_R_factor_gt 0.0441
_refine_ls_shift/su_max 0.001
_refine_ls_shift/su_mean 0.000
_refine_ls_structure_factor_coef Fsqd
_refine_ls_weighting_details 'calc w=1/[\s^2^(Fo^2^)+(0.0455P)^2^+9.0834P] where P=(Fo^2^+2Fc^2^)/3'
_refine_ls_weighting_scheme calc
_refine_ls_wR_factor_gt 0.0917
_refine_ls_wR_factor_ref 0.1089
_reflns_number_gt 3926
_reflns_number_total 6041
_reflns_threshold_expression >2sigma(I)
_cod_data_source_file om0601091si20060203_060133.cif
_cod_data_source_block sasol30
_cod_depositor_comments
;
The following automatic conversions were performed:

'_symmetry_cell_setting' value 'Monoclinic' changed to 'monoclinic'
according to /home/saulius/struct/CIF-dictionaries/cif_core.dic
dictionary named 'cif_core.dic' version 2.4.1 from 2010-06-29.

Automatic conversion script
Id: cif_fix_values 1715 2011-07-08 13:25:40Z adriana 
;
_cod_original_cell_volume 6649.3(13)
_cod_original_sg_symbol_H-M C2/c
_cod_database_code 4075194

loop_
_symmetry_equiv_pos_as_xyz
'x, y, z'
'-x, y, -z+1/2'
'x+1/2, y+1/2, z'
'-x+1/2, y+1/2, -z+1/2'
'-x, -y, -z'
'x, -y, z-1/2'
'-x+1/2, -y+1/2, -z'
'x+1/2, -y+1/2, z-1/2'

loop_
_atom_site_label
_atom_site_type_symbol
_atom_site_fract_x
_atom_site_fract_y
_atom_site_fract_z
_atom_site_U_iso_or_equiv
_atom_site_adp_type
_atom_site_occupancy
_atom_site_symmetry_multiplicity
_atom_site_calc_flag
_atom_site_refinement_flags
Cr1 Cr 0.169930(15) 0.33071(6) 0.58633(3) 0.01618(15) Uani 1 1 d .
Cl1 Cl 0.17722(3) 0.49252(9) 0.67243(5) 0.0240(2) Uani 1 1 d .
Cl2 Cl 0.16569(3) 0.48132(9) 0.49677(5) 0.0249(2) Uani 1 1 d .
Cl3 Cl 0.17428(2) 0.16643(9) 0.67398(5) 0.0225(2) Uani 1 1 d .
Cl4 Cl 0.16180(2) 0.16010(9) 0.49975(5) 0.0211(2) Uani 1 1 d .
O1 O 0.10802(6) 0.3334(2) 0.54448(13) 0.0223(5) Uani 1 1 d .
C2 C 0.08758(10) 0.3620(4) 0.5901(2) 0.0275(9) Uani 1 1 d .
H2A H 0.0919 0.4542 0.6071 0.033 Uiso 1 1 calc R
H2B H 0.0978 0.3045 0.6353 0.033 Uiso 1 1 calc R
C3 C 0.04303(11) 0.3358(5) 0.5374(2) 0.0393(11) Uani 1 1 d .
H3A H 0.0363 0.2424 0.5385 0.047 Uiso 1 1 calc R
H3B H 0.0252 0.3897 0.5512 0.047 Uiso 1 1 calc R
C4 C 0.03836(11) 0.3737(5) 0.4606(2) 0.0382(11) Uani 1 1 d .
H4A H 0.0151 0.3269 0.4195 0.046 Uiso 1 1 calc R
H4B H 0.0339 0.4690 0.4522 0.046 Uiso 1 1 calc R
C5 C 0.07815(10) 0.3338(4) 0.4638(2) 0.0297(9) Uani 1 1 d .
H5A H 0.0759 0.2458 0.4415 0.036 Uiso 1 1 calc R
H5B H 0.0863 0.3967 0.4354 0.036 Uiso 1 1 calc R
O6 O 0.23137(6) 0.3191(2) 0.62997(13) 0.0228(6) Uani 1 1 d .
C7 C 0.25363(11) 0.3302(4) 0.5862(2) 0.0310(9) Uani 1 1 d .
H7A H 0.2491 0.4174 0.5620 0.037 Uiso 1 1 calc R
H7B H 0.2442 0.2628 0.5459 0.037 Uiso 1 1 calc R
C8 C 0.29696(12) 0.3119(6) 0.6390(2) 0.0625(17) Uani 1 1 d .
H8A H 0.3136 0.3793 0.6304 0.075 Uiso 1 1 calc R
H8B H 0.3062 0.2247 0.6316 0.075 Uiso 1 1 calc R
C9 C 0.30141(11) 0.3235(5) 0.7161(2) 0.0363(10) Uani 1 1 d .
H9A H 0.3179 0.2498 0.7479 0.044 Uiso 1 1 calc R
H9B H 0.3156 0.4062 0.7398 0.044 Uiso 1 1 calc R
C10 C 0.26063(11) 0.3218(6) 0.7110(2) 0.0519(14) Uani 1 1 d .
H10A H 0.2564 0.4007 0.7353 0.062 Uiso 1 1 calc R
H10B H 0.2573 0.2435 0.7369 0.062 Uiso 1 1 calc R
Li1 Li 0.16768(17) -0.0034(6) 0.5879(3) 0.0236(14) Uani 1 1 d .
O11 O 0.11822(7) -0.0989(2) 0.56202(15) 0.0288(6) Uani 1 1 d .
C12 C 0.08342(11) -0.0220(4) 0.5530(2) 0.0348(10) Uani 1 1 d .
H12A H 0.0755 0.0402 0.5103 0.042 Uiso 1 1 calc R
H12B H 0.0902 0.0283 0.6000 0.042 Uiso 1 1 calc R
C13 C 0.04920(11) -0.1152(4) 0.5373(2) 0.0328(9) Uani 1 1 d .
H13A H 0.0311 -0.1246 0.4820 0.039 Uiso 1 1 calc R
H13B H 0.0327 -0.0860 0.5619 0.039 Uiso 1 1 calc R
C14 C 0.07135(12) -0.2426(4) 0.5719(3) 0.0410(11) Uani 1 1 d .
H14A H 0.0799 -0.2467 0.6270 0.049 Uiso 1 1 calc R
H14B H 0.0540 -0.3192 0.5464 0.049 Uiso 1 1 calc R
C15 C 0.10780(11) -0.2358(4) 0.5573(2) 0.0336(10) Uani 1 1 d .
H15A H 0.1309 -0.2867 0.5960 0.040 Uiso 1 1 calc R
H15B H 0.1009 -0.2709 0.5064 0.040 Uiso 1 1 calc R
O16 O 0.21521(7) -0.1068(2) 0.60897(14) 0.0264(6) Uani 1 1 d .
C17 C 0.21476(11) -0.2383(4) 0.5831(2) 0.0345(10) Uani 1 1 d .
H17A H 0.1990 -0.2428 0.5270 0.041 Uiso 1 1 calc R
H17B H 0.2020 -0.2981 0.6051 0.041 Uiso 1 1 calc R
C18 C 0.25858(11) -0.2758(4) 0.6092(3) 0.0390(10) Uani 1 1 d .
H18A H 0.2614 -0.3234 0.5686 0.047 Uiso 1 1 calc R
H18B H 0.2687 -0.3324 0.6548 0.047 Uiso 1 1 calc R
C19 C 0.28215(12) -0.1482(4) 0.6276(3) 0.0401(11) Uani 1 1 d .
H19A H 0.3031 -0.1456 0.6817 0.048 Uiso 1 1 calc R
H19B H 0.2958 -0.1368 0.5955 0.048 Uiso 1 1 calc R
C20 C 0.25024(11) -0.0435(4) 0.6108(3) 0.0385(10) Uani 1 1 d .
H20A H 0.2607 0.0245 0.6508 0.046 Uiso 1 1 calc R
H20B H 0.2430 -0.0017 0.5612 0.046 Uiso 1 1 calc R
Cr21 Cr 0.0000 -0.11033(8) 0.2500 0.01567(19) Uani 1 2 d S
Cl21 Cl 0.00677(2) 0.04693(8) 0.33828(5) 0.0226(2) Uani 1 1 d .
Cl23 Cl -0.00783(2) -0.27763(9) 0.16138(5) 0.0212(2) Uani 1 1 d .
O21 O 0.06149(6) -0.1165(2) 0.28940(12) 0.0210(5) Uani 1 1 d .
C22 C 0.08197(10) -0.1007(4) 0.2426(2) 0.0260(8) Uani 1 1 d .
H22A H 0.0784 -0.0106 0.2223 0.031 Uiso 1 1 calc R
H22B H 0.0708 -0.1628 0.1994 0.031 Uiso 1 1 calc R
C23 C 0.12631(11) -0.1286(6) 0.2940(2) 0.0528(14) Uani 1 1 d .
H23A H 0.1436 -0.0575 0.2907 0.063 Uiso 1 1 calc R
H23B H 0.1345 -0.2119 0.2795 0.063 Uiso 1 1 calc R
C24 C 0.13119(10) -0.1376(4) 0.3743(2) 0.0308(9) Uani 1 1 d .
H24A H 0.1354 -0.2293 0.3922 0.037 Uiso 1 1 calc R
H24B H 0.1547 -0.0843 0.4101 0.037 Uiso 1 1 calc R
C25 C 0.09147(10) -0.0845(4) 0.3673(2) 0.0299(9) Uani 1 1 d .
H25A H 0.0844 -0.1270 0.4044 0.036 Uiso 1 1 calc R
H25B H 0.0932 0.0111 0.3758 0.036 Uiso 1 1 calc R
Li21 Li 0.0000 -0.4427(9) 0.2500 0.026(2) Uani 1 2 d S
O31 O 0.04841(7) -0.5444(2) 0.27845(15) 0.0304(6) Uani 1 1 d .
C32 C 0.05330(11) -0.6796(4) 0.2625(2) 0.0285(9) Uani 1 1 d .
H32A H 0.0391 -0.6965 0.2070 0.034 Uiso 1 1 calc R
H32B H 0.0422 -0.7393 0.2875 0.034 Uiso 1 1 calc R
C33 C 0.09879(10) -0.6981(4) 0.2942(2) 0.0286(9) Uani 1 1 d .
H33A H 0.1051 -0.7675 0.2665 0.034 Uiso 1 1 calc R
H33B H 0.1117 -0.7206 0.3490 0.034 Uiso 1 1 calc R
C34 C 0.11304(12) -0.5656(4) 0.2818(2) 0.0374(10) Uani 1 1 d .
H34A H 0.1421 -0.5501 0.3186 0.045 Uiso 1 1 calc R
H34B H 0.1096 -0.5576 0.2295 0.045 Uiso 1 1 calc R
C35 C 0.08515(11) -0.4719(4) 0.2947(3) 0.0372(10) Uani 1 1 d .
H35A H 0.0984 -0.4405 0.3479 0.045 Uiso 1 1 calc R
H35B H 0.0786 -0.3955 0.2604 0.045 Uiso 1 1 calc R

loop_
_atom_site_aniso_label
_atom_site_aniso_U_11
_atom_site_aniso_U_22
_atom_site_aniso_U_33
_atom_site_aniso_U_23
_atom_site_aniso_U_13
_atom_site_aniso_U_12
Cr1 0.0160(3) 0.0165(3) 0.0146(3) -0.0012(2) 0.0060(2) -0.0011(2)
Cl1 0.0260(5) 0.0210(5) 0.0223(5) -0.0041(4) 0.0089(4) 0.0009(4)
Cl2 0.0279(5) 0.0217(5) 0.0213(5) 0.0032(4) 0.0082(4) -0.0032(4)
Cl3 0.0255(4) 0.0231(5) 0.0186(5) 0.0014(4) 0.0100(4) -0.0011(4)
Cl4 0.0247(4) 0.0187(5) 0.0187(4) -0.0018(4) 0.0093(4) 0.0004(4)
O1 0.0185(12) 0.0301(15) 0.0177(13) 0.0001(11) 0.0078(10) 0.0016(11)
C2 0.0235(18) 0.037(2) 0.026(2) -0.0013(17) 0.0142(16) 0.0056(16)
C3 0.0230(19) 0.057(3) 0.039(2) -0.006(2) 0.0151(18) -0.004(2)
C4 0.0217(19) 0.058(3) 0.026(2) -0.004(2) 0.0045(17) 0.0078(19)
C5 0.0220(18) 0.043(3) 0.0169(19) -0.0011(18) 0.0034(15) -0.0029(18)
O6 0.0181(12) 0.0341(16) 0.0154(12) -0.0035(11) 0.0071(10) -0.0030(11)
C7 0.029(2) 0.045(3) 0.026(2) -0.0012(19) 0.0190(17) -0.0026(18)
C8 0.025(2) 0.128(5) 0.040(3) -0.008(3) 0.020(2) 0.002(3)
C9 0.0215(19) 0.054(3) 0.030(2) 0.006(2) 0.0083(17) -0.0055(19)
C10 0.021(2) 0.106(4) 0.021(2) -0.008(2) 0.0032(17) 0.003(2)
Li1 0.023(3) 0.017(3) 0.028(3) 0.002(3) 0.009(3) 0.003(2)
O11 0.0250(13) 0.0172(14) 0.0453(16) -0.0021(12) 0.0172(12) -0.0025(11)
C12 0.029(2) 0.028(2) 0.051(3) -0.004(2) 0.021(2) 0.0035(18)
C13 0.029(2) 0.036(2) 0.034(2) -0.003(2) 0.0147(18) -0.0030(18)
C14 0.038(2) 0.032(2) 0.052(3) 0.016(2) 0.020(2) -0.001(2)
C15 0.030(2) 0.021(2) 0.044(2) 0.0064(19) 0.0128(19) 0.0019(17)
O16 0.0264(13) 0.0183(14) 0.0350(15) -0.0008(12) 0.0147(12) 0.0003(11)
C17 0.034(2) 0.020(2) 0.045(2) -0.0028(19) 0.015(2) -0.0021(18)
C18 0.036(2) 0.028(2) 0.048(3) 0.003(2) 0.016(2) 0.0116(19)
C19 0.028(2) 0.044(3) 0.049(3) -0.007(2) 0.018(2) -0.0006(19)
C20 0.026(2) 0.027(2) 0.059(3) 0.000(2) 0.017(2) -0.0055(18)
Cr21 0.0168(4) 0.0145(4) 0.0157(4) 0.000 0.0075(3) 0.000
Cl21 0.0283(4) 0.0192(5) 0.0207(4) -0.0038(4) 0.0117(4) 0.0006(4)
Cl23 0.0241(4) 0.0197(5) 0.0186(4) -0.0019(4) 0.0091(4) 0.0001(4)
O21 0.0188(12) 0.0275(14) 0.0160(12) -0.0037(11) 0.0076(10) -0.0024(10)
C22 0.0269(19) 0.032(2) 0.027(2) -0.0015(18) 0.0192(17) -0.0016(17)
C23 0.021(2) 0.101(4) 0.040(3) 0.001(3) 0.0166(19) -0.002(2)
C24 0.0212(18) 0.034(2) 0.032(2) -0.0072(18) 0.0080(17) -0.0031(17)
C25 0.0201(18) 0.042(3) 0.023(2) -0.0077(18) 0.0055(16) -0.0052(17)
Li21 0.035(5) 0.018(5) 0.027(5) 0.000 0.016(4) 0.000
O31 0.0251(13) 0.0149(14) 0.0462(16) -0.0024(13) 0.0124(12) -0.0023(11)
C32 0.0281(19) 0.019(2) 0.035(2) -0.0044(18) 0.0121(17) 0.0002(16)
C33 0.0246(19) 0.034(2) 0.025(2) 0.0004(18) 0.0098(16) 0.0042(17)
C34 0.032(2) 0.043(3) 0.040(2) 0.003(2) 0.0193(19) -0.0069(19)
C35 0.028(2) 0.022(2) 0.051(3) 0.007(2) 0.0099(19) -0.0057(18)

loop_
_atom_type_symbol
_atom_type_description
_atom_type_scat_dispersion_real
_atom_type_scat_dispersion_imag
_atom_type_scat_source
C C 0.0033 0.0016 'International Tables Vol C Tables 4.2.6.8 and 6.1.1.4'
H H 0.0000 0.0000 'International Tables Vol C Tables 4.2.6.8 and 6.1.1.4'
O O 0.0106 0.0060 'International Tables Vol C Tables 4.2.6.8 and 6.1.1.4'
Cl Cl 0.1484 0.1585 'International Tables Vol C Tables 4.2.6.8 and 6.1.1.4'
Cr Cr 0.3209 0.6236 'International Tables Vol C Tables 4.2.6.8 and 6.1.1.4'
Li Li -0.0003 0.0001 'International Tables Vol C Tables 4.2.6.8 and 6.1.1.4'

loop_
_geom_angle_atom_site_label_1
_geom_angle_atom_site_label_2
_geom_angle_atom_site_label_3
_geom_angle
_geom_angle_site_symmetry_1
_geom_angle_site_symmetry_3
O6 Cr1 O1 177.13(11) . .
O6 Cr1 Cl2 91.66(7) . .
O1 Cr1 Cl2 90.97(7) . .
O6 Cr1 Cl1 90.27(7) . .
O1 Cr1 Cl1 90.78(7) . .
Cl2 Cr1 Cl1 92.07(4) . .
O6 Cr1 Cl4 90.28(7) . .
O1 Cr1 Cl4 88.60(7) . .
Cl2 Cr1 Cl4 89.49(4) . .
Cl1 Cr1 Cl4 178.33(4) . .
O6 Cr1 Cl3 88.00(7) . .
O1 Cr1 Cl3 89.31(7) . .
Cl2 Cr1 Cl3 176.85(4) . .
Cl1 Cr1 Cl3 91.07(4) . .
Cl4 Cr1 Cl3 87.37(4) . .
Li1 Cl3 Cr1 92.29(15) . .
Li1 Cl4 Cr1 92.62(15) . .
C2 O1 C5 109.7(2) . .
C2 O1 Cr1 124.0(2) . .
C5 O1 Cr1 125.2(2) . .
O1 C2 C3 104.3(3) . .
O1 C2 H2A 110.9 . .
C3 C2 H2A 110.9 . .
O1 C2 H2B 110.9 . .
C3 C2 H2B 110.9 . .
H2A C2 H2B 108.9 . .
C4 C3 C2 103.3(3) . .
C4 C3 H3A 111.1 . .
C2 C3 H3A 111.1 . .
C4 C3 H3B 111.1 . .
C2 C3 H3B 111.1 . .
H3A C3 H3B 109.1 . .
C5 C4 C3 104.0(3) . .
C5 C4 H4A 111.0 . .
C3 C4 H4A 111.0 . .
C5 C4 H4B 111.0 . .
C3 C4 H4B 111.0 . .
H4A C4 H4B 109.0 . .
O1 C5 C4 105.7(3) . .
O1 C5 H5A 110.6 . .
C4 C5 H5A 110.6 . .
O1 C5 H5B 110.6 . .
C4 C5 H5B 110.6 . .
H5A C5 H5B 108.7 . .
C7 O6 C10 108.9(3) . .
C7 O6 Cr1 125.1(2) . .
C10 O6 Cr1 125.2(2) . .
O6 C7 C8 107.3(3) . .
O6 C7 H7A 110.3 . .
C8 C7 H7A 110.3 . .
O6 C7 H7B 110.3 . .
C8 C7 H7B 110.3 . .
H7A C7 H7B 108.5 . .
C7 C8 C9 106.9(3) . .
C7 C8 H8A 110.3 . .
C9 C8 H8A 110.3 . .
C7 C8 H8B 110.3 . .
C9 C8 H8B 110.3 . .
H8A C8 H8B 108.6 . .
C10 C9 C8 108.5(3) . .
C10 C9 H9A 110.0 . .
C8 C9 H9A 110.0 . .
C10 C9 H9B 110.0 . .
C8 C9 H9B 110.0 . .
H9A C9 H9B 108.4 . .
C9 C10 O6 106.5(3) . .
C9 C10 H10A 110.4 . .
O6 C10 H10A 110.4 . .
C9 C10 H10B 110.4 . .
O6 C10 H10B 110.4 . .
H10A C10 H10B 108.6 . .
O11 Li1 O16 115.9(3) . .
O11 Li1 Cl4 114.6(3) . .
O16 Li1 Cl4 108.1(3) . .
O11 Li1 Cl3 109.4(3) . .
O16 Li1 Cl3 118.1(3) . .
Cl4 Li1 Cl3 87.7(2) . .
C15 O11 C12 109.0(3) . .
C15 O11 Li1 134.7(3) . .
C12 O11 Li1 115.9(3) . .
O11 C12 C13 107.2(3) . .
O11 C12 H12A 110.3 . .
C13 C12 H12A 110.3 . .
O11 C12 H12B 110.3 . .
C13 C12 H12B 110.3 . .
H12A C12 H12B 108.5 . .
C12 C13 C14 103.1(3) . .
C12 C13 H13A 111.1 . .
C14 C13 H13A 111.1 . .
C12 C13 H13B 111.1 . .
C14 C13 H13B 111.1 . .
H13A C13 H13B 109.1 . .
C15 C14 C13 102.4(3) . .
C15 C14 H14A 111.3 . .
C13 C14 H14A 111.3 . .
C15 C14 H14B 111.3 . .
C13 C14 H14B 111.3 . .
H14A C14 H14B 109.2 . .
O11 C15 C14 105.6(3) . .
O11 C15 H15A 110.6 . .
C14 C15 H15A 110.6 . .
O11 C15 H15B 110.6 . .
C14 C15 H15B 110.6 . .
H15A C15 H15B 108.8 . .
C20 O16 C17 106.9(3) . .
C20 O16 Li1 118.7(3) . .
C17 O16 Li1 125.5(3) . .
O16 C17 C18 106.6(3) . .
O16 C17 H17A 110.4 . .
C18 C17 H17A 110.4 . .
O16 C17 H17B 110.4 . .
C18 C17 H17B 110.4 . .
H17A C17 H17B 108.6 . .
C17 C18 C19 105.6(3) . .
C17 C18 H18A 110.6 . .
C19 C18 H18A 110.6 . .
C17 C18 H18B 110.6 . .
C19 C18 H18B 110.6 . .
H18A C18 H18B 108.8 . .
C20 C19 C18 104.8(3) . .
C20 C19 H19A 110.8 . .
C18 C19 H19A 110.8 . .
C20 C19 H19B 110.8 . .
C18 C19 H19B 110.8 . .
H19A C19 H19B 108.9 . .
O16 C20 C19 106.7(3) . .
O16 C20 H20A 110.4 . .
C19 C20 H20A 110.4 . .
O16 C20 H20B 110.4 . .
C19 C20 H20B 110.4 . .
H20A C20 H20B 108.6 . .
O21 Cr21 O21 176.42(15) 2 .
O21 Cr21 Cl21 91.14(7) 2 .
O21 Cr21 Cl21 91.35(7) . .
O21 Cr21 Cl21 91.35(7) 2 2
O21 Cr21 Cl21 91.14(7) . 2
Cl21 Cr21 Cl21 91.57(5) . 2
O21 Cr21 Cl23 89.47(7) 2 2
O21 Cr21 Cl23 87.95(7) . 2
Cl21 Cr21 Cl23 90.32(3) . 2
Cl21 Cr21 Cl23 177.92(4) 2 2
O21 Cr21 Cl23 87.95(7) 2 .
O21 Cr21 Cl23 89.47(7) . .
Cl21 Cr21 Cl23 177.92(4) . .
Cl21 Cr21 Cl23 90.32(3) 2 .
Cl23 Cr21 Cl23 87.80(5) 2 .
Li21 Cl23 Cr21 91.81(15) . .
C22 O21 C25 106.9(2) . .
C22 O21 Cr21 124.85(19) . .
C25 O21 Cr21 124.11(19) . .
O21 C22 C23 105.7(3) . .
O21 C22 H22A 110.6 . .
C23 C22 H22A 110.6 . .
O21 C22 H22B 110.6 . .
C23 C22 H22B 110.6 . .
H22A C22 H22B 108.7 . .
C22 C23 C24 106.5(3) . .
C22 C23 H23A 110.4 . .
C24 C23 H23A 110.4 . .
C22 C23 H23B 110.4 . .
C24 C23 H23B 110.4 . .
H23A C23 H23B 108.6 . .
C25 C24 C23 104.3(3) . .
C25 C24 H24A 110.9 . .
C23 C24 H24A 110.9 . .
C25 C24 H24B 110.9 . .
C23 C24 H24B 110.9 . .
H24A C24 H24B 108.9 . .
O21 C25 C24 103.9(3) . .
O21 C25 H25A 111.0 . .
C24 C25 H25A 111.0 . .
O21 C25 H25B 111.0 . .
C24 C25 H25B 111.0 . .
H25A C25 H25B 109.0 . .
O31 Li21 O31 114.1(5) 2 .
O31 Li21 Cl23 112.47(11) 2 2
O31 Li21 Cl23 113.36(11) . 2
O31 Li21 Cl23 113.36(11) 2 .
O31 Li21 Cl23 112.47(11) . .
Cl23 Li21 Cl23 88.6(3) 2 .
C35 O31 C32 109.8(3) . .
C35 O31 Li21 116.0(3) . .
C32 O31 Li21 130.5(3) . .
O31 C32 C33 104.9(3) . .
O31 C32 H32A 110.8 . .
C33 C32 H32A 110.8 . .
O31 C32 H32B 110.8 . .
C33 C32 H32B 110.8 . .
H32A C32 H32B 108.8 . .
C32 C33 C34 103.0(3) . .
C32 C33 H33A 111.2 . .
C34 C33 H33A 111.2 . .
C32 C33 H33B 111.2 . .
C34 C33 H33B 111.2 . .
H33A C33 H33B 109.1 . .
C35 C34 C33 102.9(3) . .
C35 C34 H34A 111.2 . .
C33 C34 H34A 111.2 . .
C35 C34 H34B 111.2 . .
C33 C34 H34B 111.2 . .
H34A C34 H34B 109.1 . .
O31 C35 C34 106.3(3) . .
O31 C35 H35A 110.5 . .
C34 C35 H35A 110.5 . .
O31 C35 H35B 110.5 . .
C34 C35 H35B 110.5 . .
H35A C35 H35B 108.7 . .

loop_
_geom_bond_atom_site_label_1
_geom_bond_atom_site_label_2
_geom_bond_distance
_geom_bond_site_symmetry_2
Cr1 O6 2.021(2) .
Cr1 O1 2.037(2) .
Cr1 Cl2 2.3043(11) .
Cr1 Cl1 2.3052(11) .
Cr1 Cl4 2.3702(11) .
Cr1 Cl3 2.3720(11) .
Cl3 Li1 2.370(6) .
Cl4 Li1 2.359(6) .
O1 C2 1.456(4) .
O1 C5 1.463(4) .
C2 C3 1.507(5) .
C2 H2A 0.9900 .
C2 H2B 0.9900 .
C3 C4 1.505(6) .
C3 H3A 0.9900 .
C3 H3B 0.9900 .
C4 C5 1.499(5) .
C4 H4A 0.9900 .
C4 H4B 0.9900 .
C5 H5A 0.9900 .
C5 H5B 0.9900 .
O6 C7 1.454(4) .
O6 C10 1.463(4) .
C7 C8 1.460(5) .
C7 H7A 0.9900 .
C7 H7B 0.9900 .
C8 C9 1.469(6) .
C8 H8A 0.9900 .
C8 H8B 0.9900 .
C9 C10 1.463(5) .
C9 H9A 0.9900 .
C9 H9B 0.9900 .
C10 H10A 0.9900 .
C10 H10B 0.9900 .
Li1 O11 1.919(6) .
Li1 O16 1.921(6) .
O11 C15 1.443(4) .
O11 C12 1.446(4) .
C12 C13 1.496(5) .
C12 H12A 0.9900 .
C12 H12B 0.9900 .
C13 C14 1.522(6) .
C13 H13A 0.9900 .
C13 H13B 0.9900 .
C14 C15 1.506(5) .
C14 H14A 0.9900 .
C14 H14B 0.9900 .
C15 H15A 0.9900 .
C15 H15B 0.9900 .
O16 C20 1.433(4) .
O16 C17 1.438(4) .
C17 C18 1.502(5) .
C17 H17A 0.9900 .
C17 H17B 0.9900 .
C18 C19 1.516(6) .
C18 H18A 0.9900 .
C18 H18B 0.9900 .
C19 C20 1.511(5) .
C19 H19A 0.9900 .
C19 H19B 0.9900 .
C20 H20A 0.9900 .
C20 H20B 0.9900 .
Cr21 O21 2.030(2) 2
Cr21 O21 2.030(2) .
Cr21 Cl21 2.3070(10) .
Cr21 Cl21 2.3070(10) 2
Cr21 Cl23 2.3754(11) 2
Cr21 Cl23 2.3754(11) .
Cl23 Li21 2.359(6) .
O21 C22 1.457(4) .
O21 C25 1.461(4) .
C22 C23 1.499(5) .
C22 H22A 0.9900 .
C22 H22B 0.9900 .
C23 C24 1.524(6) .
C23 H23A 0.9900 .
C23 H23B 0.9900 .
C24 C25 1.509(5) .
C24 H24A 0.9900 .
C24 H24B 0.9900 .
C25 H25A 0.9900 .
C25 H25B 0.9900 .
Li21 O31 1.913(5) 2
Li21 O31 1.913(5) .
Li21 Cl23 2.359(6) 2
O31 C35 1.445(4) .
O31 C32 1.450(4) .
C32 C33 1.507(5) .
C32 H32A 0.9900 .
C32 H32B 0.9900 .
C33 C34 1.516(5) .
C33 H33A 0.9900 .
C33 H33B 0.9900 .
C34 C35 1.515(6) .
C34 H34A 0.9900 .
C34 H34B 0.9900 .
C35 H35A 0.9900 .
C35 H35B 0.9900 .

loop_
_geom_torsion_atom_site_label_1
_geom_torsion_atom_site_label_2
_geom_torsion_atom_site_label_3
_geom_torsion_atom_site_label_4
_geom_torsion
_geom_torsion_site_symmetry_1
_geom_torsion_site_symmetry_4
O6 Cr1 Cl3 Li1 -89.13(15) . .
O1 Cr1 Cl3 Li1 89.86(15) . .
Cl2 Cr1 Cl3 Li1 -5.2(7) . .
Cl1 Cr1 Cl3 Li1 -179.37(14) . .
Cl4 Cr1 Cl3 Li1 1.23(14) . .
O6 Cr1 Cl4 Li1 86.75(15) . .
O1 Cr1 Cl4 Li1 -90.61(15) . .
Cl2 Cr1 Cl4 Li1 178.41(14) . .
Cl1 Cr1 Cl4 Li1 -22.4(15) . .
Cl3 Cr1 Cl4 Li1 -1.24(14) . .
O6 Cr1 O1 C2 79(2) . .
Cl2 Cr1 O1 C2 -124.5(3) . .
Cl1 Cr1 O1 C2 -32.4(3) . .
Cl4 Cr1 O1 C2 146.0(3) . .
Cl3 Cr1 O1 C2 58.6(3) . .
O6 Cr1 O1 C5 -114.1(19) . .
Cl2 Cr1 O1 C5 42.3(3) . .
Cl1 Cr1 O1 C5 134.4(3) . .
Cl4 Cr1 O1 C5 -47.1(3) . .
Cl3 Cr1 O1 C5 -134.5(3) . .
C5 O1 C2 C3 18.3(4) . .
Cr1 O1 C2 C3 -173.1(2) . .
O1 C2 C3 C4 -33.1(4) . .
C2 C3 C4 C5 35.5(4) . .
C2 O1 C5 C4 4.0(4) . .
Cr1 O1 C5 C4 -164.4(3) . .
C3 C4 C5 O1 -24.7(4) . .
O1 Cr1 O6 C7 122.4(19) . .
Cl2 Cr1 O6 C7 -34.0(3) . .
Cl1 Cr1 O6 C7 -126.1(3) . .
Cl4 Cr1 O6 C7 55.5(3) . .
Cl3 Cr1 O6 C7 142.8(3) . .
O1 Cr1 O6 C10 -69(2) . .
Cl2 Cr1 O6 C10 134.3(3) . .
Cl1 Cr1 O6 C10 42.3(3) . .
Cl4 Cr1 O6 C10 -136.2(3) . .
Cl3 Cr1 O6 C10 -48.8(3) . .
C10 O6 C7 C8 11.9(5) . .
Cr1 O6 C7 C8 -178.2(3) . .
O6 C7 C8 C9 -14.2(6) . .
C7 C8 C9 C10 11.4(6) . .
C8 C9 C10 O6 -4.2(6) . .
C7 O6 C10 C9 -4.7(5) . .
Cr1 O6 C10 C9 -174.7(3) . .
Cr1 Cl4 Li1 O11 111.5(3) . .
Cr1 Cl4 Li1 O16 -117.6(2) . .
Cr1 Cl4 Li1 Cl3 1.24(14) . .
Cr1 Cl3 Li1 O11 -116.5(2) . .
Cr1 Cl3 Li1 O16 108.0(3) . .
Cr1 Cl3 Li1 Cl4 -1.24(14) . .
O16 Li1 O11 C15 3.3(6) . .
Cl4 Li1 O11 C15 130.3(4) . .
Cl3 Li1 O11 C15 -133.2(4) . .
O16 Li1 O11 C12 174.5(3) . .
Cl4 Li1 O11 C12 -58.5(4) . .
Cl3 Li1 O11 C12 38.0(4) . .
C15 O11 C12 C13 -3.6(4) . .
Li1 O11 C12 C13 -177.0(3) . .
O11 C12 C13 C14 24.1(4) . .
C12 C13 C14 C15 -34.6(4) . .
C12 O11 C15 C14 -18.9(4) . .
Li1 O11 C15 C14 152.8(4) . .
C13 C14 C15 O11 33.1(4) . .
O11 Li1 O16 C20 165.3(3) . .
Cl4 Li1 O16 C20 35.2(4) . .
Cl3 Li1 O16 C20 -62.1(4) . .
O11 Li1 O16 C17 22.4(5) . .
Cl4 Li1 O16 C17 -107.8(4) . .
Cl3 Li1 O16 C17 155.0(3) . .
C20 O16 C17 C18 30.2(4) . .
Li1 O16 C17 C18 176.6(3) . .
O16 C17 C18 C19 -18.0(4) . .
C17 C18 C19 C20 -0.1(5) . .
C17 O16 C20 C19 -30.3(4) . .
Li1 O16 C20 C19 -179.4(3) . .
C18 C19 C20 O16 18.2(5) . .
O21 Cr21 Cl23 Li21 -89.55(7) 2 .
O21 Cr21 Cl23 Li21 87.97(7) . .
Cl21 Cr21 Cl23 Li21 -25.4(9) . .
Cl21 Cr21 Cl23 Li21 179.11(3) 2 .
Cl23 Cr21 Cl23 Li21 0.0 2 .
O21 Cr21 O21 C22 99.0(3) 2 .
Cl21 Cr21 O21 C22 -126.8(3) . .
Cl21 Cr21 O21 C22 -35.2(3) 2 .
Cl23 Cr21 O21 C22 143.0(3) 2 .
Cl23 Cr21 O21 C22 55.1(3) . .
O21 Cr21 O21 C25 -107.0(3) 2 .
Cl21 Cr21 O21 C25 27.2(3) . .
Cl21 Cr21 O21 C25 118.8(3) 2 .
Cl23 Cr21 O21 C25 -63.0(3) 2 .
Cl23 Cr21 O21 C25 -150.9(3) . .
C25 O21 C22 C23 28.9(4) . .
Cr21 O21 C22 C23 -173.4(3) . .
O21 C22 C23 C24 -9.5(5) . .
C22 C23 C24 C25 -12.4(5) . .
C22 O21 C25 C24 -36.8(4) . .
Cr21 O21 C25 C24 165.3(2) . .
C23 C24 C25 O21 29.6(4) . .
Cr21 Cl23 Li21 O31 113.9(3) . 2
Cr21 Cl23 Li21 O31 -114.8(3) . .
Cr21 Cl23 Li21 Cl23 0.0 . 2
O31 Li21 O31 C35 175.3(3) 2 .
Cl23 Li21 O31 C35 -54.2(3) 2 .
Cl23 Li21 O31 C35 44.4(4) . .
O31 Li21 O31 C32 19.6(3) 2 .
Cl23 Li21 O31 C32 150.1(3) 2 .
Cl23 Li21 O31 C32 -111.3(4) . .
C35 O31 C32 C33 18.1(4) . .
Li21 O31 C32 C33 175.0(3) . .
O31 C32 C33 C34 -33.4(4) . .
C32 C33 C34 C35 35.6(4) . .
C32 O31 C35 C34 4.7(4) . .
Li21 O31 C35 C34 -155.9(2) . .
C33 C34 C35 O31 -25.2(4) . .
